data_4078249
loop_
_publ_author_name
'Anding, Bernie J.'
'Ellern, Arkady'
'Woo, L. Keith'

_publ_section_title
;
 Olefin Cyclopropanation Catalyzed by Iridium(III) Porphyrin Complexes
;
_journal_issue 9
_journal_name_full Organometallics
_journal_page_first 3628
_journal_paper_doi 10.1021/om300135f
_journal_volume 31
_journal_year 2012
_chemical_formula_sum 'C49 H36 Br Ir N4 O'
_chemical_formula_weight 968.93
_chemical_name_common 'Ir(TTP)(CO)Br  (Compound #4)'
_space_group_IT_number 87
_symmetry_cell_setting tetragonal
_symmetry_space_group_name_Hall '-I 4'
_symmetry_space_group_name_H-M 'I 4/m'
_atom_sites_solution_hydrogens geom
_atom_sites_solution_primary direct
_atom_sites_solution_secondary difmap
_audit_creation_method 'APEX2 v2009.11-0'
_cell_angle_alpha 90
_cell_angle_beta 90
_cell_angle_gamma 90
_cell_formula_units_Z 2
_cell_length_a 14.6430(7)
_cell_length_b 14.6430(7)
_cell_length_c 9.6955(5)
_cell_measurement_reflns_used 9727
_cell_measurement_temperature 173.(2)
_cell_measurement_theta_max 30.4811
_cell_measurement_theta_min 2.7809
_cell_volume 2078.88(18)
_computing_cell_refinement 'SAINT V7.66A (Bruker AXS, 2009)'
_computing_data_collection 'APEX2 Suite (Bruker AXS, 2009)'
_computing_data_reduction 'SAINT V7.66A (Bruker AXS, 2009)'
_computing_molecular_graphics 'XSHELL (Bruker AXS, 2007)'
_computing_publication_material 'APEX2 Suite (Bruker AXS, 2009)'
_computing_structure_refinement 'SHELXL-97 (Sheldrick, 2008)'
_computing_structure_solution 'SHELXS-97 (Sheldrick, 2008)'
_diffrn_ambient_temperature 173.(2)
_diffrn_detector_area_resol_mean 8.3333
_diffrn_measured_fraction_theta_full 0.984
_diffrn_measured_fraction_theta_max 0.984
_diffrn_measurement_device_type ' BRUKER APEX2 CCD Diffractometer'
_diffrn_measurement_method '\w scan'
_diffrn_radiation_monochromator graphite
_diffrn_radiation_type MoK\a
_diffrn_radiation_wavelength 0.71073
_diffrn_reflns_av_R_equivalents 0.0369
_diffrn_reflns_av_sigmaI/netI 0.0196
_diffrn_reflns_limit_h_max 20
_diffrn_reflns_limit_h_min -20
_diffrn_reflns_limit_k_max 20
_diffrn_reflns_limit_k_min -20
_diffrn_reflns_limit_l_max 13
_diffrn_reflns_limit_l_min -13
_diffrn_reflns_number 11561
_diffrn_reflns_theta_full 30.48
_diffrn_reflns_theta_max 30.48
_diffrn_reflns_theta_min 2.78
_exptl_absorpt_coefficient_mu 4.213
_exptl_absorpt_correction_T_max 0.65
_exptl_absorpt_correction_T_min 0.37
_exptl_absorpt_correction_type multi-scan
_exptl_absorpt_process_details 'SADABS V2008/1 (Bruker AXS)'
_exptl_crystal_colour red
_exptl_crystal_density_diffrn 1.548
_exptl_crystal_density_method 'not measured'
_exptl_crystal_description block
_exptl_crystal_F_000 956
_exptl_crystal_size_max 0.23
_exptl_crystal_size_mid 0.23
_exptl_crystal_size_min 0.11
_refine_diff_density_max 1.832
_refine_diff_density_min -3.945
_refine_ls_extinction_method none
_refine_ls_goodness_of_fit_ref 1.154
_refine_ls_hydrogen_treatment constr
_refine_ls_matrix_type full
_refine_ls_number_parameters 81
_refine_ls_number_reflns 1653
_refine_ls_number_restraints 3
_refine_ls_restrained_S_all 1.526
_refine_ls_R_factor_all 0.0282
_refine_ls_R_factor_gt 0.0282
_refine_ls_shift/su_max 0.002
_refine_ls_shift/su_mean 0.000
_refine_ls_structure_factor_coef Fsqd
_refine_ls_weighting_details 'calc w=1/[\s^2^(Fo^2^)+(0.0325P)^2^+8.9676P] where P=(Fo^2^+2Fc^2^)/3'
_refine_ls_weighting_scheme calc
_refine_ls_wR_factor_gt 0.0760
_refine_ls_wR_factor_ref 0.0760
_reflns_number_gt 1653
_reflns_number_total 1653
_reflns_threshold_expression >2sigma(I)
_cod_data_source_file om300135f_si_002.cif
_cod_data_source_block I
_cod_database_code 4078249

loop_
_symmetry_equiv_pos_as_xyz
'x, y, z'
'-x, -y, z'
'-y, x, z'
'y, -x, z'
'x+1/2, y+1/2, z+1/2'
'-x+1/2, -y+1/2, z+1/2'
'-y+1/2, x+1/2, z+1/2'
'y+1/2, -x+1/2, z+1/2'
'-x, -y, -z'
'x, y, -z'
'y, -x, -z'
'-y, x, -z'
'-x+1/2, -y+1/2, -z+1/2'
'x+1/2, y+1/2, -z+1/2'
'y+1/2, -x+1/2, -z+1/2'
'-y+1/2, x+1/2, -z+1/2'

loop_
_atom_site_type_symbol
_atom_site_label
_atom_site_fract_x
_atom_site_fract_y
_atom_site_fract_z
_atom_site_U_iso_or_equiv
_atom_site_adp_type
_atom_site_calc_flag
_atom_site_refinement_flags
_atom_site_occupancy
Ir Ir1 0.5 0.5 0 0.02223(12) Uani d SD 1
Br Br1 0.5 0.5 0.24850(16) 0.0325(2) Uani d SPD 0.5
C C1 0.2093(4) 0.4665(4) 0 0.0297(10) Uani d S 1
H H1 0.1486 0.4894 0 0.036 Uiso calc SR 1
C C2 0.2344(4) 0.3772(4) 0 0.0294(10) Uani d S 1
H H2 0.1945 0.3261 0 0.035 Uiso calc SR 1
C C3 0.3327(2) 0.3743(2) 0 0.0258(9) Uani d S 1
C C4 0.3849(4) 0.2947(2) 0 0.0267(10) Uani d S 1
C C5 0.4800(4) 0.2918(2) 0 0.0261(9) Uani d S 1
C C6 0.3350(2) 0.2053(2) 0 0.0266(10) Uani d S 1
C C7 0.3114(4) 0.1630(2) 0.1208(5) 0.0413(11) Uani d . 1
H H7 0.3266 0.191 0.2062 0.05 Uiso calc R 1
C C8 0.2655(4) 0.0793(2) 0.1204(5) 0.0422(11) Uani d . 1
H H8 0.25 0.0515 0.2057 0.051 Uiso calc R 1
C C9 0.2426(2) 0.0368(4) 0 0.0293(10) Uani d S 1
C C10 0.1909(4) -0.0520(4) 0 0.0383(13) Uani d S 1
H H10A 0.1922 -0.0786 -0.0927 0.058 Uiso calc PR 0.5
H H10B 0.1274 -0.0409 0.0273 0.058 Uiso calc PR 0.5
H H10C 0.2193 -0.0944 0.0654 0.058 Uiso calc PR 0.5
C C11 0.5 0.5 0.1913(2) 0.0325(2) Uani d SPD 0.5
N N1 0.3654(2) 0.4623(2) 0 0.0253(8) Uani d S 1
O O11 0.5 0.5 0.3092(4) 0.0325(2) Uani d SPD 0.5

loop_
_atom_site_aniso_label
_atom_site_aniso_U_11
_atom_site_aniso_U_22
_atom_site_aniso_U_33
_atom_site_aniso_U_12
_atom_site_aniso_U_13
_atom_site_aniso_U_23
Ir1 0.01668(13) 0.01668(13) 0.0333(2) 0 0 0
Br1 0.0344(4) 0.0344(4) 0.0286(8) 0 0 0
C1 0.019(2) 0.028(2) 0.043(3) -0.0007(18) 0 0
C2 0.020(2) 0.025(2) 0.043(3) -0.0034(18) 0 0
C3 0.020(2) 0.022(2) 0.035(3) -0.0032(17) 0 0
C4 0.023(2) 0.021(2) 0.036(3) -0.0021(17) 0 0
C5 0.025(2) 0.019(2) 0.034(2) 0.0002(17) 0 0
C6 0.022(2) 0.020(2) 0.038(3) -0.0009(16) 0 0
C7 0.057(3) 0.034(2) 0.034(2) -0.019(2) 0.0044(18) -0.0025(16)
C8 0.055(3) 0.033(2) 0.038(2) -0.018(2) 0.005(2) 0.0028(16)
C9 0.020(2) 0.019(2) 0.048(3) 0.0008(17) 0 0
C10 0.029(3) 0.021(2) 0.065(4) -0.003(2) 0 0
C11 0.0344(4) 0.0344(4) 0.0286(8) 0 0 0
N1 0.0203(18) 0.0190(18) 0.037(2) 0.0000(14) 0 0
O11 0.0344(4) 0.0344(4) 0.0286(8) 0 0 0

loop_
_atom_type_symbol
_atom_type_description
_atom_type_scat_dispersion_real
_atom_type_scat_dispersion_imag
_atom_type_scat_source
C C 0.0033 0.0016 'International Tables Vol C Tables 4.2.6.8 and 6.1.1.4'
H H 0.0000 0.0000 'International Tables Vol C Tables 4.2.6.8 and 6.1.1.4'
N N 0.0061 0.0033 'International Tables Vol C Tables 4.2.6.8 and 6.1.1.4'
O O 0.0106 0.0060 'International Tables Vol C Tables 4.2.6.8 and 6.1.1.4'
Br Br -0.2901 2.4595 'International Tables Vol C Tables 4.2.6.8 and 6.1.1.4'
Ir Ir -1.4442 7.9887 'International Tables Vol C Tables 4.2.6.8 and 6.1.1.4'

loop_
_geom_angle_atom_site_label_1
_geom_angle_atom_site_label_2
_geom_angle_atom_site_label_3
_geom_angle_site_symmetry_1
_geom_angle_site_symmetry_3
_geom_angle
C11 Ir1 C11 9_665 . 180.0000(10)
C11 Ir1 N1 9_665 9_665 90.0
C11 Ir1 N1 . 9_665 90.0
C11 Ir1 N1 9_665 . 90.0
C11 Ir1 N1 . . 90.0
N1 Ir1 N1 9_665 . 180.0
C11 Ir1 N1 9_665 11_565 90.0
C11 Ir1 N1 . 11_565 90.0
N1 Ir1 N1 9_665 11_565 90.0
N1 Ir1 N1 . 11_565 90.0
C11 Ir1 N1 9_665 3_655 90.0
C11 Ir1 N1 . 3_655 90.0
N1 Ir1 N1 9_665 3_655 90.0
N1 Ir1 N1 . 3_655 90.0
N1 Ir1 N1 11_565 3_655 180.0
C11 Ir1 Br1 9_665 . 180.0
C11 Ir1 Br1 . . 0
N1 Ir1 Br1 9_665 . 90.0
N1 Ir1 Br1 . . 90.0
N1 Ir1 Br1 11_565 . 90.0
N1 Ir1 Br1 3_655 . 90.0
C11 Ir1 Br1 9_665 9_665 0
C11 Ir1 Br1 . 9_665 180.0
N1 Ir1 Br1 9_665 9_665 90.0
N1 Ir1 Br1 . 9_665 90.0
N1 Ir1 Br1 11_565 9_665 90.0
N1 Ir1 Br1 3_655 9_665 90.0
Br1 Ir1 Br1 . 9_665 180.0
C11 Br1 O11 . . 180.000(2)
C11 Br1 Ir1 . . 0.0000(10)
O11 Br1 Ir1 . . 180.0000(10)
C2 C1 C5 . 11_565 107.2(5)
C2 C1 H1 . . 126.4
C5 C1 H1 11_565 . 126.4
C1 C2 C3 . . 107.5(5)
C1 C2 H2 . . 126.3
C3 C2 H2 . . 126.3
N1 C3 C4 . . 126.4(5)
N1 C3 C2 . . 108.6(4)
C4 C3 C2 . . 125.0(5)
C5 C4 C3 . . 125.0(5)
C5 C4 C6 . . 117.5(5)
C3 C4 C6 . . 117.5(5)
N1 C5 C4 3_655 . 126.3(5)
N1 C5 C1 3_655 3_655 109.0(5)
C4 C5 C1 . 3_655 124.7(5)
C7 C6 C7 10 . 117.6(5)
C7 C6 C4 10 . 121.2(3)
C7 C6 C4 . . 121.2(3)
C6 C7 C8 . . 121.0(4)
C6 C7 H7 . . 119.5
C8 C7 H7 . . 119.5
C9 C8 C7 . . 121.4(4)
C9 C8 H8 . . 119.3
C7 C8 H8 . . 119.3
C8 C9 C8 . 10 117.6(5)
C8 C9 C10 . . 121.2(3)
C8 C9 C10 10 . 121.2(3)
C9 C10 H10A . . 109.5
C9 C10 H10B . . 109.5
H10A C10 H10B . . 109.5
C9 C10 H10C . . 109.5
H10A C10 H10C . . 109.5
H10B C10 H10C . . 109.5
Br1 C11 O11 . . 0.0000(10)
Br1 C11 Ir1 . . 180.0000(10)
O11 C11 Ir1 . . 180.0000(10)
C5 N1 C3 11_565 . 107.7(4)
C5 N1 Ir1 11_565 . 126.3(3)
C3 N1 Ir1 . . 126.0(3)
Br1 O11 C11 . . 0.0000(10)

loop_
_geom_bond_atom_site_label_1
_geom_bond_atom_site_label_2
_geom_bond_site_symmetry_2
_geom_bond_distance
Ir1 C11 9_665 1.855(3)
Ir1 C11 . 1.855(3)
Ir1 N1 9_665 2.047(4)
Ir1 N1 . 2.047(4)
Ir1 N1 11_565 2.047(4)
Ir1 N1 3_655 2.047(4)
Ir1 Br1 . 2.4094(16)
Ir1 Br1 9_665 2.4094(16)
Br1 C11 . 0.555(3)
Br1 O11 . 0.588(4)
C1 C2 . 1.358(8)
C1 C5 11_565 1.439(7)
C1 H1 . 0.95
C2 C3 . 1.440(7)
C2 H2 . 0.95
C3 N1 . 1.375(6)
C3 C4 . 1.394(7)
C4 C5 . 1.393(7)
C4 C6 . 1.499(7)
C5 N1 3_655 1.369(6)
C5 C1 3_655 1.439(7)
C6 C7 10 1.369(5)
C6 C7 . 1.369(5)
C7 C8 . 1.397(6)
C7 H7 . 0.95
C8 C9 . 1.365(5)
C8 H8 . 0.95
C9 C8 10 1.365(5)
C9 C10 . 1.506(7)
C10 H10A . 0.98
C10 H10B . 0.98
C10 H10C . 0.98
C11 O11 . 1.143(3)
N1 C5 11_565 1.369(6)
